data_7717565
loop_
_publ_author_name
'Jin, Jun-Lin'
'Zhang, Sheng-Fa'
'Fang, Jun-Jie'
'Shen, Yang-Lin'
'Xie, Yun-Peng'
'Lu, Xing'

_publ_section_title
;
 Assembly of silver(I)-copper(I) bimetallic thiolate complexes assisted by
 phenacetylene stabilizers
;
_journal_name_full 'Dalton Transactions'
_journal_paper_doi 10.1039/D4DT02753A
_journal_year 2024
_chemical_formula_sum 'C82 H186 Ag21 Cu4 F24 N4 O4 P4 S20'
_chemical_formula_weight 5032.85
_space_group_crystal_system triclinic
_space_group_IT_number 2
_space_group_name_Hall '-P 1'
_space_group_name_H-M_alt 'P -1'
_atom_sites_solution_hydrogens geom
_audit_creation_method SHELXL-2014/7
_audit_update_record
;
2024-11-18 deposited with the CCDC.	2024-11-25 downloaded from the CCDC.
;
_cell_angle_alpha 111.478(2)
_cell_angle_beta 110.109(2)
_cell_angle_gamma 98.581(2)
_cell_formula_units_Z 1
_cell_length_a 14.7623(9)
_cell_length_b 17.4036(12)
_cell_length_c 17.9645(11)
_cell_measurement_reflns_used 8400
_cell_measurement_temperature 173(2)
_cell_measurement_theta_max 24.4743
_cell_measurement_theta_min 2.9281
_cell_volume 3828.0(4)
_computing_cell_refinement 'SAINT (Bruker, 2014)'
_computing_data_collection 'Apex3 (Bruker, 2014)'
_computing_data_reduction 'SAINT (Bruker, 2014)'
_computing_molecular_graphics 'Bruker SHELXTL'
_computing_publication_material 'Bruker SHELXTL'
_computing_structure_refinement 'SHELXL-2014/7 (Sheldrick, 2014)'
_computing_structure_solution 'SHELXTL XT-2014/4 (Sheldrick, 2014)'
_diffrn_ambient_temperature 173(2)
_diffrn_measured_fraction_theta_full 0.996
_diffrn_measured_fraction_theta_max 0.996
_diffrn_measurement_device_type 'Bruker D8 venture'
_diffrn_radiation_type MoK\a
_diffrn_radiation_wavelength 0.71073
_diffrn_reflns_av_R_equivalents 0.0617
_diffrn_reflns_av_unetI/netI 0.0764
_diffrn_reflns_Laue_measured_fraction_full 0.996
_diffrn_reflns_Laue_measured_fraction_max 0.996
_diffrn_reflns_limit_h_max 16
_diffrn_reflns_limit_h_min -15
_diffrn_reflns_limit_k_max 18
_diffrn_reflns_limit_k_min -18
_diffrn_reflns_limit_l_max 19
_diffrn_reflns_limit_l_min -19
_diffrn_reflns_number 31005
_diffrn_reflns_point_group_measured_fraction_full 0.996
_diffrn_reflns_point_group_measured_fraction_max 0.996
_diffrn_reflns_theta_full 22.722
_diffrn_reflns_theta_max 22.722
_diffrn_reflns_theta_min 2.791
_exptl_absorpt_coefficient_mu 3.539
_exptl_absorpt_correction_T_max 0.7452
_exptl_absorpt_correction_T_min 0.6526
_exptl_absorpt_correction_type multi-scan
_exptl_absorpt_process_details 'SADABS; Bruker, 2000'
_exptl_crystal_colour yellow
_exptl_crystal_density_diffrn 2.183
_exptl_crystal_description strip
_exptl_crystal_F_000 2437
_exptl_crystal_size_max 0.5
_exptl_crystal_size_mid 0.2
_exptl_crystal_size_min 0.1
_refine_diff_density_max 1.760
_refine_diff_density_min -2.327
_refine_diff_density_rms 0.197
_refine_ls_extinction_method none
_refine_ls_goodness_of_fit_ref 1.011
_refine_ls_hydrogen_treatment constr
_refine_ls_matrix_type full
_refine_ls_number_parameters 724
_refine_ls_number_reflns 10256
_refine_ls_number_restraints 59
_refine_ls_restrained_S_all 1.033
_refine_ls_R_factor_all 0.1101
_refine_ls_R_factor_gt 0.0625
_refine_ls_shift/su_max 0.023
_refine_ls_shift/su_mean 0.001
_refine_ls_structure_factor_coef Fsqd
_refine_ls_weighting_details 'w=1/[\s^2^(Fo^2^)+(0.0801P)^2^+71.0018P] where P=(Fo^2^+2Fc^2^)/3'
_refine_ls_weighting_scheme calc
_refine_ls_wR_factor_gt 0.1562
_refine_ls_wR_factor_ref 0.1809
_reflns_Friedel_coverage 0.000
_reflns_number_gt 6808
_reflns_number_total 10256
_reflns_threshold_expression 'I > 2\s(I)'
_cod_data_source_file d4dt02753a2.cif
_cod_data_source_block compound2
_cod_depositor_comments
;
The following automatic conversions were performed:

data item '_exptl_absorpt_correction_type' value 'Multi-scan' was
changed to 'multi-scan' in accordance with the
/home/data/users/saulius/crontab/automatic-downloads/rss-feeds/RSC/lib/dictionaries/cif_core.dic
dictionary named 'cif_core.dic' version 2.4.2 last updated on
2011-04-26.

Automatic conversion script
Id: cif_fix_values 8170 2020-07-09 18:12:32Z antanas 
;
_cod_database_code 7717565
_shelx_shelxl_version_number 2014/7
_shelx_space_group_comment
;
The symmetry employed for this shelxl refinement is uniquely defined
by the following loop, which should always be used as a source of
symmetry information in preference to the above space-group names.
They are only intended as comments.
;

loop_
_space_group_symop_operation_xyz
'x, y, z'
'-x, -y, -z'

loop_
_atom_site_label
_atom_site_type_symbol
_atom_site_fract_x
_atom_site_fract_y
_atom_site_fract_z
_atom_site_U_iso_or_equiv
_atom_site_adp_type
_atom_site_occupancy
_atom_site_site_symmetry_order
_atom_site_calc_flag
_atom_site_refinement_flags_posn
_atom_site_refinement_flags_adp
_atom_site_refinement_flags_occupancy
_atom_site_disorder_assembly
_atom_site_disorder_group
C1 C 0.1943(11) 0.7389(10) 0.3226(10) 0.035(4) Uani 1 1 d . . . . .
C2 C 0.1920(15) 0.7327(15) 0.2366(14) 0.074(7) Uani 1 1 d . . . . .
H2A H 0.1487 0.6747 0.1888 0.111 Uiso 1 1 calc R U . . .
H2B H 0.2611 0.7425 0.2409 0.111 Uiso 1 1 calc R U . . .
H2C H 0.1646 0.7767 0.2239 0.111 Uiso 1 1 calc R U . . .
C3 C 0.2416(18) 0.8329(13) 0.3947(15) 0.090(8) Uani 1 1 d . . . . .
H3A H 0.3088 0.8574 0.3994 0.135 Uiso 1 1 calc R U . . .
H3B H 0.2487 0.8346 0.4516 0.135 Uiso 1 1 calc R U . . .
H3C H 0.1978 0.8671 0.3794 0.135 Uiso 1 1 calc R U . . .
C4 C 0.0914(13) 0.7044(14) 0.3133(15) 0.071(7) Uani 1 1 d . . . . .
H4A H 0.0500 0.7399 0.2973 0.106 Uiso 1 1 calc R U . . .
H4B H 0.0958 0.7063 0.3696 0.106 Uiso 1 1 calc R U . . .
H4C H 0.0601 0.6442 0.2667 0.106 Uiso 1 1 calc R U . . .
C5 C 0.5558(14) 0.7858(11) 0.2552(11) 0.047(4) Uani 1 1 d . . . . .
C6 C 0.5393(16) 0.8740(13) 0.2940(13) 0.067(6) Uani 1 1 d . . . . .
H6A H 0.5339 0.9003 0.2535 0.101 Uiso 1 1 calc R U . . .
H6B H 0.5969 0.9124 0.3516 0.101 Uiso 1 1 calc R U . . .
H6C H 0.4765 0.8658 0.3017 0.101 Uiso 1 1 calc R U . . .
C7 C 0.6467(16) 0.7912(14) 0.2364(14) 0.072(6) Uani 1 1 d . . . . .
H7A H 0.6523 0.7329 0.2107 0.108 Uiso 1 1 calc R U . . .
H7B H 0.7078 0.8286 0.2917 0.108 Uiso 1 1 calc R U . . .
H7C H 0.6395 0.8159 0.1943 0.108 Uiso 1 1 calc R U . . .
C8 C 0.4609(14) 0.7213(12) 0.1721(10) 0.057(5) Uani 1 1 d . . . . .
H8A H 0.4525 0.7381 0.1243 0.085 Uiso 1 1 calc R U . . .
H8B H 0.4013 0.7214 0.1847 0.085 Uiso 1 1 calc R U . . .
H8C H 0.4676 0.6629 0.1539 0.085 Uiso 1 1 calc R U . . .
C9 C 0.1757(16) 0.4338(14) 0.0114(13) 0.067(3) Uani 1 1 d . . . . .
C10 C 0.2177(16) 0.5259(13) 0.0312(13) 0.067(3) Uani 1 1 d . . . . .
H10A H 0.1907 0.5322 -0.0236 0.100 Uiso 1 1 calc R U . . .
H10B H 0.2920 0.5423 0.0555 0.100 Uiso 1 1 calc R U . . .
H10C H 0.1982 0.5637 0.0746 0.100 Uiso 1 1 calc R U . . .
C11 C 0.2027(16) 0.3698(14) -0.0544(13) 0.067(3) Uani 1 1 d . . . . .
H11A H 0.1676 0.3104 -0.0686 0.100 Uiso 1 1 calc R U . . .
H11B H 0.2763 0.3805 -0.0286 0.100 Uiso 1 1 calc R U . . .
H11C H 0.1816 0.3772 -0.1088 0.100 Uiso 1 1 calc R U . . .
C12 C 0.0604(15) 0.4117(14) -0.0196(13) 0.067(3) Uani 1 1 d . . . . .
H12A H 0.0309 0.4257 -0.0689 0.100 Uiso 1 1 calc R U . . .
H12B H 0.0461 0.4458 0.0297 0.100 Uiso 1 1 calc R U . . .
H12C H 0.0306 0.3496 -0.0392 0.100 Uiso 1 1 calc R U . . .
C13 C 0.0209(11) 0.3980(10) 0.2542(10) 0.034(4) Uani 1 1 d . . . . .
C14 C -0.0076(11) 0.4235(12) 0.1785(11) 0.046(5) Uani 1 1 d . . . . .
H14A H -0.0080 0.3780 0.1263 0.070 Uiso 1 1 calc R U . . .
H14B H 0.0422 0.4786 0.1967 0.070 Uiso 1 1 calc R U . . .
H14C H -0.0753 0.4304 0.1640 0.070 Uiso 1 1 calc R U . . .
C15 C 0.0286(13) 0.4682(11) 0.3364(11) 0.046(4) Uani 1 1 d . . . . .
H15A H 0.0798 0.5219 0.3532 0.070 Uiso 1 1 calc R U . . .
H15B H 0.0484 0.4511 0.3844 0.070 Uiso 1 1 calc R U . . .
H15C H -0.0374 0.4781 0.3257 0.070 Uiso 1 1 calc R U . . .
C16 C -0.0568(12) 0.3129(11) 0.2279(12) 0.048(5) Uani 1 1 d . . . . .
H16A H -0.1247 0.3196 0.2119 0.072 Uiso 1 1 calc R U . . .
H16B H -0.0391 0.2987 0.2780 0.072 Uiso 1 1 calc R U . . .
H16C H -0.0564 0.2660 0.1771 0.072 Uiso 1 1 calc R U . . .
C17 C 0.1114(11) 0.2884(10) 0.5274(11) 0.034(4) Uani 1 1 d . . . . .
C18 C 0.0811(14) 0.3703(12) 0.5415(14) 0.062(6) Uani 1 1 d . . . . .
H18A H 0.0649 0.3788 0.4880 0.093 Uiso 1 1 calc R U . . .
H18B H 0.1374 0.4204 0.5919 0.093 Uiso 1 1 calc R U . . .
H18C H 0.0213 0.3646 0.5538 0.093 Uiso 1 1 calc R U . . .
C19 C 0.0256(13) 0.2117(11) 0.4450(13) 0.056(5) Uani 1 1 d . . . . .
H19A H 0.0040 0.2276 0.3961 0.084 Uiso 1 1 calc R U . . .
H19B H -0.0319 0.1968 0.4580 0.084 Uiso 1 1 calc R U . . .
H19C H 0.0499 0.1614 0.4279 0.084 Uiso 1 1 calc R U . . .
C20 C 0.1361(14) 0.2738(13) 0.6081(13) 0.062(6) Uani 1 1 d . . . . .
H20A H 0.0800 0.2760 0.6254 0.093 Uiso 1 1 calc R U . . .
H20B H 0.1985 0.3192 0.6568 0.093 Uiso 1 1 calc R U . . .
H20C H 0.1459 0.2167 0.5951 0.093 Uiso 1 1 calc R U . . .
C21 C 0.4169(11) 0.0909(10) 0.3826(9) 0.035(4) Uani 1 1 d . . . . .
C22 C 0.5055(18) 0.1163(16) 0.3626(17) 0.089(8) Uani 1 1 d . . . . .
H22A H 0.5212 0.0641 0.3326 0.133 Uiso 1 1 calc R U . . .
H22B H 0.5651 0.1564 0.4182 0.133 Uiso 1 1 calc R U . . .
H22C H 0.4875 0.1449 0.3241 0.133 Uiso 1 1 calc R U . . .
C23 C 0.3294(15) 0.0200(11) 0.2990(11) 0.064(6) Uani 1 1 d . . . . .
H23A H 0.3158 0.0373 0.2511 0.096 Uiso 1 1 calc R U . . .
H23B H 0.2687 0.0107 0.3095 0.096 Uiso 1 1 calc R U . . .
H23C H 0.3469 -0.0340 0.2821 0.096 Uiso 1 1 calc R U . . .
C24 C 0.4481(14) 0.0613(10) 0.4528(10) 0.050(5) Uani 1 1 d . . . . .
H24A H 0.4759 0.0135 0.4345 0.075 Uiso 1 1 calc R U . . .
H24B H 0.3889 0.0410 0.4618 0.075 Uiso 1 1 calc R U . . .
H24C H 0.5000 0.1097 0.5084 0.075 Uiso 1 1 calc R U . . .
C25 C 0.7284(11) 0.3357(9) 0.3856(9) 0.025(3) Uani 1 1 d . . . . .
C26 C 0.8160(12) 0.4032(11) 0.3949(12) 0.045(4) Uani 1 1 d . . . . .
H26A H 0.8581 0.3738 0.3703 0.068 Uiso 1 1 calc R U . . .
H26B H 0.8576 0.4437 0.4578 0.068 Uiso 1 1 calc R U . . .
H26C H 0.7887 0.4355 0.3626 0.068 Uiso 1 1 calc R U . . .
C27 C 0.6631(13) 0.2693(11) 0.2896(10) 0.048(5) Uani 1 1 d . . . . .
H27A H 0.6389 0.2993 0.2538 0.072 Uiso 1 1 calc R U . . .
H27B H 0.6047 0.2302 0.2859 0.072 Uiso 1 1 calc R U . . .
H27C H 0.7034 0.2353 0.2673 0.072 Uiso 1 1 calc R U . . .
C28 C 0.7672(12) 0.2903(11) 0.4413(11) 0.040(4) Uani 1 1 d . . . . .
H28A H 0.7095 0.2503 0.4374 0.060 Uiso 1 1 calc R U . . .
H28B H 0.8086 0.3336 0.5032 0.060 Uiso 1 1 calc R U . . .
H28C H 0.8087 0.2575 0.4194 0.060 Uiso 1 1 calc R U . . .
C29 C 0.3049(12) 0.1707(11) 0.0946(9) 0.041(4) Uani 1 1 d . . . . .
C30 C 0.2878(14) 0.1970(12) 0.0205(10) 0.054(5) Uani 1 1 d . . . . .
H30A H 0.2952 0.1530 -0.0281 0.081 Uiso 1 1 calc R U . . .
H30B H 0.3380 0.2533 0.0430 0.081 Uiso 1 1 calc R U . . .
H30C H 0.2192 0.2016 -0.0013 0.081 Uiso 1 1 calc R U . . .
C31 C 0.4066(14) 0.1566(12) 0.1258(11) 0.064(6) Uani 1 1 d . . . . .
H31A H 0.4093 0.1093 0.0767 0.095 Uiso 1 1 calc R U . . .
H31B H 0.4162 0.1411 0.1747 0.095 Uiso 1 1 calc R U . . .
H31C H 0.4604 0.2101 0.1465 0.095 Uiso 1 1 calc R U . . .
C32 C 0.2232(16) 0.0915(12) 0.0689(12) 0.068(6) Uani 1 1 d . . . . .
H32A H 0.2196 0.0431 0.0170 0.102 Uiso 1 1 calc R U . . .
H32B H 0.1579 0.1031 0.0544 0.102 Uiso 1 1 calc R U . . .
H32C H 0.2385 0.0764 0.1183 0.102 Uiso 1 1 calc R U . . .
C33 C 0.6169(12) 0.4389(12) 0.1380(11) 0.063(5) Uani 1 1 d D . . . .
C34 C 0.541(3) 0.355(2) 0.0553(18) 0.063(5) Uani 0.50(3) 1 d D . P A 1
H34A H 0.5650 0.3416 0.0089 0.094 Uiso 0.50(3) 1 calc R U P A 1
H34B H 0.4741 0.3626 0.0334 0.094 Uiso 0.50(3) 1 calc R U P A 1
H34C H 0.5356 0.3065 0.0710 0.094 Uiso 0.50(3) 1 calc R U P A 1
C35 C 0.723(2) 0.430(3) 0.164(3) 0.063(5) Uani 0.50(3) 1 d D . P A 1
H35A H 0.7390 0.4146 0.1129 0.094 Uiso 0.50(3) 1 calc R U P A 1
H35B H 0.7264 0.3851 0.1843 0.094 Uiso 0.50(3) 1 calc R U P A 1
H35C H 0.7729 0.4860 0.2124 0.094 Uiso 0.50(3) 1 calc R U P A 1
C36 C 0.594(4) 0.507(2) 0.106(3) 0.063(5) Uani 0.50(3) 1 d D . P A 1
H36A H 0.6073 0.4953 0.0530 0.094 Uiso 0.50(3) 1 calc R U P A 1
H36B H 0.6387 0.5651 0.1526 0.094 Uiso 0.50(3) 1 calc R U P A 1
H36C H 0.5232 0.5041 0.0902 0.094 Uiso 0.50(3) 1 calc R U P A 1
C34A C 0.607(4) 0.3460(16) 0.086(2) 0.088(12) Uani 0.50(3) 1 d D . P A 2
H34D H 0.5418 0.3081 0.0728 0.132 Uiso 0.50(3) 1 calc R U P A 2
H34E H 0.6626 0.3308 0.1202 0.132 Uiso 0.50(3) 1 calc R U P A 2
H34F H 0.6104 0.3381 0.0300 0.132 Uiso 0.50(3) 1 calc R U P A 2
C35A C 0.570(3) 0.465(3) 0.069(3) 0.088(12) Uani 0.50(3) 1 d D . P A 2
H35D H 0.5777 0.4305 0.0153 0.132 Uiso 0.50(3) 1 calc R U P A 2
H35E H 0.6039 0.5269 0.0899 0.132 Uiso 0.50(3) 1 calc R U P A 2
H35F H 0.4979 0.4553 0.0543 0.132 Uiso 0.50(3) 1 calc R U P A 2
C36A C 0.7286(17) 0.480(3) 0.172(2) 0.088(12) Uani 0.50(3) 1 d D . P A 2
H36D H 0.7495 0.4542 0.1245 0.132 Uiso 0.50(3) 1 calc R U P A 2
H36E H 0.7659 0.4702 0.2224 0.132 Uiso 0.50(3) 1 calc R U P A 2
H36F H 0.7435 0.5428 0.1904 0.132 Uiso 0.50(3) 1 calc R U P A 2
C37 C -0.0366(15) 0.1731(13) -0.0244(13) 0.056(5) Uani 1 1 d . . . . .
C38 C -0.1297(15) 0.1123(16) -0.1006(13) 0.091(8) Uani 1 1 d . . . . .
H38A H -0.1865 0.1346 -0.0989 0.137 Uiso 1 1 calc R U . . .
H38B H -0.1422 0.0559 -0.0996 0.137 Uiso 1 1 calc R U . . .
H38C H -0.1233 0.1054 -0.1551 0.137 Uiso 1 1 calc R U . . .
C39 C 0.1691(14) 0.0306(13) 0.5106(11) 0.050(5) Uani 1 1 d . . . . .
C40 C 0.1189(19) -0.0397(14) 0.5272(17) 0.091(8) Uani 1 1 d . . . . .
H40A H 0.0691 -0.0881 0.4705 0.137 Uiso 1 1 calc R U . . .
H40B H 0.0845 -0.0161 0.5641 0.137 Uiso 1 1 calc R U . . .
H40C H 0.1707 -0.0607 0.5579 0.137 Uiso 1 1 calc R U . . .
C110 C 0.0236(18) 0.105(2) 0.1688(16) 0.122(6) Uani 1 1 d D . . . .
Ag1 Ag 0.57812(10) 0.60159(9) 0.28868(9) 0.0441(4) Uani 1 1 d . . . . .
Ag2 Ag 0.42725(10) 0.70997(9) 0.35494(8) 0.0450(4) Uani 1 1 d . . . . .
Ag3 Ag 0.40300(9) 0.43897(9) 0.17314(8) 0.0397(3) Uani 1 1 d . . . . .
Ag4 Ag 0.47155(10) 0.36646(9) 0.31335(8) 0.0406(5) Uani 0.966(4) 1 d . . P B 1
Ag4A Ag 0.392(3) 0.390(3) 0.300(3) 0.046(15) Uiso 0.034(4) 1 d . . P B 2
Ag5 Ag 0.5000 0.5000 0.5000 0.0452(5) Uani 1 2 d S . P B .
Ag6 Ag 0.25134(10) 0.54852(8) 0.24153(8) 0.0406(3) Uani 1 1 d . . . . .
Ag7 Ag 0.31463(10) 0.22233(8) 0.30207(8) 0.0384(3) Uani 1 1 d . . . . .
Ag8 Ag 0.18399(9) 0.32358(8) 0.37785(8) 0.0353(3) Uani 1 1 d . . . . .
Ag9 Ag 0.33692(9) 0.45612(8) 0.56651(8) 0.0371(4) Uani 0.967(2) 1 d . . P B 1
Ag9A Ag 0.369(3) 0.390(2) 0.546(2) 0.0371(4) Uani 0.033(2) 1 d . . P B 2
Ag10 Ag 0.71136(11) 0.48950(12) 0.59387(12) 0.0358(7) Uani 0.805(6) 1 d . . P B 1
A10A Ag 0.6989(5) 0.5398(6) 0.6517(6) 0.047(4) Uani 0.195(6) 1 d . . P B 2
Ag11 Ag 0.52613(19) 0.32399(13) 0.47691(14) 0.0378(9) Uani 0.605(5) 1 d . . P B 1
A11A Ag 0.4639(3) 0.32656(19) 0.5029(2) 0.0389(16) Uani 0.395(5) 1 d . . P B 2
Cu1 Cu 0.15883(14) 0.30591(13) 0.13977(12) 0.0376(5) Uani 1 1 d . . . . .
Cu2 Cu 0.28866(15) 0.18511(13) 0.50739(13) 0.0394(5) Uani 1 1 d . . . . .
F7 F 0.5433(15) 0.1492(15) -0.0515(14) 0.184(3) Uani 1 1 d D . . . .
F8 F 0.7449(16) 0.1096(15) 0.0298(14) 0.184(3) Uani 1 1 d D . . . .
F9 F 0.6355(18) 0.0754(14) -0.1049(12) 0.184(3) Uani 1 1 d D . . . .
F10 F 0.6632(18) 0.1878(14) 0.0863(12) 0.184(3) Uani 1 1 d D . . . .
F11 F 0.7061(17) 0.2091(14) -0.0206(15) 0.184(3) Uani 1 1 d D . . . .
F12 F 0.5896(17) 0.0537(14) -0.0019(14) 0.184(3) Uani 1 1 d D . . . .
O2 O 0.1136(13) 0.1296(13) 0.2499(12) 0.122(6) Uani 1 1 d D . . . .
O1 O -0.309(4) 0.028(3) 0.167(4) 0.199(16) Uiso 0.56(3) 1 d . . P C 1
O1A O -0.294(5) 0.050(4) 0.270(5) 0.199(16) Uiso 0.44(3) 1 d . . P C 2
N1 N 0.2079(11) 0.0821(11) 0.4998(10) 0.050(4) Uani 1 1 d . . . . .
N2 N 0.0370(11) 0.2205(10) 0.0386(9) 0.049(4) Uani 1 1 d . . . . .
P1 P -0.0413(4) -0.0882(3) 0.2505(3) 0.0580(14) Uani 1 1 d D . . . .
F1 F -0.099(5) -0.1830(19) 0.217(4) 0.184(3) Uani 0.242(16) 1 d D . P D 1
F2 F -0.143(3) -0.071(5) 0.224(4) 0.184(3) Uani 0.242(16) 1 d D . P D 1
F3 F 0.018(5) 0.0074(18) 0.292(4) 0.184(3) Uani 0.242(16) 1 d D . P D 1
F4 F 0.057(3) -0.109(5) 0.280(4) 0.184(3) Uani 0.242(16) 1 d D . P D 1
F5 F -0.045(5) -0.104(4) 0.160(2) 0.184(3) Uani 0.242(16) 1 d D . P D 1
F6 F -0.042(5) -0.070(4) 0.342(2) 0.184(3) Uani 0.242(16) 1 d D . P D 1
F1A F -0.066(2) -0.0073(14) 0.2947(16) 0.184(3) Uani 0.758(16) 1 d D . P D 2
F2A F 0.0692(14) -0.0295(18) 0.2896(16) 0.184(3) Uani 0.758(16) 1 d D . P D 2
F3A F -0.010(2) -0.1677(14) 0.2080(17) 0.184(3) Uani 0.758(16) 1 d D . P D 2
F4A F -0.1500(14) -0.1452(18) 0.2083(16) 0.184(3) Uani 0.758(16) 1 d D . P D 2
F5A F -0.018(2) -0.1017(18) 0.3347(13) 0.184(3) Uani 0.758(16) 1 d D . P D 2
F6A F -0.061(2) -0.0743(18) 0.1651(13) 0.184(3) Uani 0.758(16) 1 d D . P D 2
P2 P 0.6474(13) 0.1321(9) -0.0106(8) 0.200(7) Uani 1 1 d D . . . .
S1 S 0.5775(3) 0.7466(3) 0.3423(2) 0.0356(10) Uani 1 1 d . . . . .
S2 S 0.5805(3) 0.4564(3) 0.2275(3) 0.0359(10) Uani 1 1 d . . . . .
S3 S 0.2272(3) 0.4230(3) 0.1168(2) 0.0319(9) Uani 1 1 d . . . . .
S4 S 0.2739(3) 0.6770(3) 0.3642(3) 0.0379(10) Uani 1 1 d . . . . .
S5 S 0.1455(3) 0.3799(3) 0.2711(2) 0.0383(10) Uani 1 1 d . . . . .
S6 S 0.3023(3) 0.2663(3) 0.1892(2) 0.0330(9) Uani 1 1 d . . . . .
S7 S 0.6465(2) 0.3933(2) 0.4293(2) 0.0211(8) Uani 1 1 d . . . . .
S8 S 0.5398(3) 0.4664(2) 0.6145(2) 0.0266(9) Uani 1 1 d . . . . .
S9 S 0.2276(3) 0.3015(2) 0.5075(2) 0.0288(9) Uani 1 1 d . . . . .
S10 S 0.3755(4) 0.1869(3) 0.4225(3) 0.0457(12) Uani 1 1 d . . . . .

loop_
_atom_site_aniso_label
_atom_site_aniso_U_11
_atom_site_aniso_U_22
_atom_site_aniso_U_33
_atom_site_aniso_U_23
_atom_site_aniso_U_13
_atom_site_aniso_U_12
C1 0.038(10) 0.039(11) 0.040(10) 0.028(8) 0.015(8) 0.021(8)
C2 0.064(14) 0.118(19) 0.089(16) 0.079(15) 0.038(12) 0.064(14)
C3 0.095(18) 0.041(13) 0.093(17) 0.015(13) 0.005(14) 0.040(13)
C4 0.046(12) 0.106(18) 0.129(19) 0.098(16) 0.053(13) 0.054(12)
C5 0.070(13) 0.043(11) 0.035(10) 0.021(9) 0.026(9) 0.019(10)
C6 0.088(16) 0.079(16) 0.067(13) 0.052(12) 0.038(12) 0.050(13)
C7 0.101(17) 0.078(16) 0.077(15) 0.051(13) 0.064(14) 0.027(13)
C8 0.070(13) 0.066(14) 0.031(10) 0.029(10) 0.007(9) 0.027(11)
C9 0.080(7) 0.087(8) 0.061(7) 0.054(6) 0.033(6) 0.038(7)
C10 0.080(7) 0.087(8) 0.061(7) 0.054(6) 0.033(6) 0.038(7)
C11 0.080(7) 0.087(8) 0.061(7) 0.054(6) 0.033(6) 0.038(7)
C12 0.080(7) 0.087(8) 0.061(7) 0.054(6) 0.033(6) 0.038(7)
C13 0.022(8) 0.042(11) 0.033(9) 0.015(8) 0.007(7) 0.010(8)
C14 0.019(9) 0.072(13) 0.064(12) 0.048(11) 0.015(8) 0.020(9)
C15 0.042(10) 0.056(12) 0.039(10) 0.022(9) 0.015(8) 0.016(9)
C16 0.037(10) 0.044(11) 0.058(12) 0.018(9) 0.022(9) 0.009(9)
C17 0.026(9) 0.024(9) 0.055(11) 0.019(8) 0.023(8) -0.002(7)
C18 0.048(12) 0.064(14) 0.106(17) 0.046(13) 0.052(12) 0.038(11)
C19 0.041(11) 0.048(12) 0.087(15) 0.044(11) 0.023(10) 0.012(9)
C20 0.051(12) 0.065(14) 0.094(16) 0.054(13) 0.039(11) 0.017(11)
C21 0.028(9) 0.039(10) 0.028(9) 0.006(8) 0.007(7) 0.018(8)
C22 0.104(19) 0.097(19) 0.14(2) 0.077(18) 0.096(18) 0.062(16)
C23 0.072(14) 0.038(12) 0.041(11) 0.007(9) -0.009(10) 0.015(10)
C24 0.073(13) 0.025(10) 0.039(10) 0.015(8) 0.011(9) 0.012(9)
C25 0.032(9) 0.021(8) 0.024(8) 0.008(7) 0.014(7) 0.011(7)
C26 0.039(10) 0.058(12) 0.064(12) 0.040(10) 0.031(9) 0.027(9)
C27 0.051(11) 0.050(12) 0.036(10) 0.010(9) 0.019(9) 0.025(9)
C28 0.042(10) 0.043(11) 0.048(10) 0.024(9) 0.026(9) 0.024(9)
C29 0.040(10) 0.050(12) 0.016(8) 0.004(8) 0.005(7) 0.018(9)
C30 0.059(12) 0.058(13) 0.021(9) 0.001(9) 0.007(8) 0.026(10)
C31 0.063(13) 0.054(13) 0.037(10) -0.008(9) 0.008(10) 0.030(11)
C32 0.079(15) 0.050(13) 0.040(11) -0.001(10) 0.012(10) 0.016(12)
C33 0.068(11) 0.113(14) 0.046(8) 0.048(9) 0.041(8) 0.059(10)
C34 0.068(11) 0.113(14) 0.046(8) 0.048(9) 0.041(8) 0.059(10)
C35 0.068(11) 0.113(14) 0.046(8) 0.048(9) 0.041(8) 0.059(10)
C36 0.068(11) 0.113(14) 0.046(8) 0.048(9) 0.041(8) 0.059(10)
C34A 0.09(2) 0.18(4) 0.066(18) 0.08(2) 0.060(17) 0.09(2)
C35A 0.09(2) 0.18(4) 0.066(18) 0.08(2) 0.060(17) 0.09(2)
C36A 0.09(2) 0.18(4) 0.066(18) 0.08(2) 0.060(17) 0.09(2)
C37 0.051(13) 0.049(13) 0.048(12) 0.016(10) 0.014(11) 0.000(11)
C38 0.057(14) 0.098(19) 0.051(13) 0.007(13) -0.002(11) -0.024(13)
C39 0.049(12) 0.039(13) 0.039(11) 0.001(10) 0.012(9) 0.015(10)
C40 0.12(2) 0.069(16) 0.12(2) 0.065(16) 0.073(18) 0.019(15)
C110 0.103(12) 0.128(13) 0.106(12) 0.069(11) 0.018(9) -0.012(10)
Ag1 0.0462(8) 0.0447(9) 0.0442(8) 0.0233(7) 0.0177(6) 0.0177(7)
Ag2 0.0396(8) 0.0529(9) 0.0423(8) 0.0204(7) 0.0176(6) 0.0168(7)
Ag3 0.0322(7) 0.0497(9) 0.0374(7) 0.0195(6) 0.0144(6) 0.0154(6)
Ag4 0.0349(9) 0.0400(9) 0.0313(8) 0.0105(6) 0.0050(6) 0.0077(6)
Ag5 0.0478(12) 0.0525(13) 0.0444(11) 0.0255(10) 0.0226(9) 0.0236(10)
Ag6 0.0452(8) 0.0396(8) 0.0402(7) 0.0184(6) 0.0203(6) 0.0163(6)
Ag7 0.0519(8) 0.0374(8) 0.0350(7) 0.0205(6) 0.0205(6) 0.0231(6)
Ag8 0.0301(7) 0.0489(8) 0.0335(7) 0.0226(6) 0.0143(5) 0.0182(6)
Ag9 0.0321(7) 0.0322(8) 0.0419(8) 0.0195(6) 0.0103(6) 0.0037(6)
Ag9A 0.0321(7) 0.0322(8) 0.0419(8) 0.0195(6) 0.0103(6) 0.0037(6)
Ag10 0.0247(9) 0.0494(13) 0.0278(11) 0.0166(10) 0.0073(7) 0.0085(8)
A10A 0.020(4) 0.057(6) 0.066(7) 0.045(6) 0.005(3) 0.003(3)
Ag11 0.0480(17) 0.0249(13) 0.0395(13) 0.0155(10) 0.0188(11) 0.0068(10)
A11A 0.045(3) 0.0208(19) 0.032(2) 0.0073(15) 0.0011(17) 0.0103(15)
Cu1 0.0297(11) 0.0396(13) 0.0359(11) 0.0139(10) 0.0088(9) 0.0116(9)
Cu2 0.0366(12) 0.0370(13) 0.0485(12) 0.0216(10) 0.0184(10) 0.0156(10)
F7 0.212(8) 0.183(7) 0.157(6) 0.079(5) 0.076(5) 0.067(6)
F8 0.212(8) 0.183(7) 0.157(6) 0.079(5) 0.076(5) 0.067(6)
F9 0.212(8) 0.183(7) 0.157(6) 0.079(5) 0.076(5) 0.067(6)
F10 0.212(8) 0.183(7) 0.157(6) 0.079(5) 0.076(5) 0.067(6)
F11 0.212(8) 0.183(7) 0.157(6) 0.079(5) 0.076(5) 0.067(6)
F12 0.212(8) 0.183(7) 0.157(6) 0.079(5) 0.076(5) 0.067(6)
O2 0.103(12) 0.128(13) 0.106(12) 0.069(11) 0.018(9) -0.012(10)
N1 0.051(10) 0.046(10) 0.061(10) 0.030(9) 0.027(8) 0.009(8)
N2 0.046(10) 0.046(10) 0.041(9) 0.016(8) 0.010(8) 0.011(8)
P1 0.055(3) 0.046(3) 0.049(3) 0.010(3) 0.013(3) 0.009(3)
F1 0.212(8) 0.183(7) 0.157(6) 0.079(5) 0.076(5) 0.067(6)
F2 0.212(8) 0.183(7) 0.157(6) 0.079(5) 0.076(5) 0.067(6)
F3 0.212(8) 0.183(7) 0.157(6) 0.079(5) 0.076(5) 0.067(6)
F4 0.212(8) 0.183(7) 0.157(6) 0.079(5) 0.076(5) 0.067(6)
F5 0.212(8) 0.183(7) 0.157(6) 0.079(5) 0.076(5) 0.067(6)
F6 0.212(8) 0.183(7) 0.157(6) 0.079(5) 0.076(5) 0.067(6)
F1A 0.212(8) 0.183(7) 0.157(6) 0.079(5) 0.076(5) 0.067(6)
F2A 0.212(8) 0.183(7) 0.157(6) 0.079(5) 0.076(5) 0.067(6)
F3A 0.212(8) 0.183(7) 0.157(6) 0.079(5) 0.076(5) 0.067(6)
F4A 0.212(8) 0.183(7) 0.157(6) 0.079(5) 0.076(5) 0.067(6)
F5A 0.212(8) 0.183(7) 0.157(6) 0.079(5) 0.076(5) 0.067(6)
F6A 0.212(8) 0.183(7) 0.157(6) 0.079(5) 0.076(5) 0.067(6)
P2 0.35(2) 0.192(13) 0.164(11) 0.115(10) 0.152(13) 0.181(14)
S1 0.037(2) 0.044(3) 0.026(2) 0.0192(19) 0.0093(18) 0.014(2)
S2 0.040(2) 0.051(3) 0.031(2) 0.024(2) 0.0197(19) 0.023(2)
S3 0.031(2) 0.038(2) 0.029(2) 0.0196(19) 0.0101(17) 0.0120(19)
S4 0.047(3) 0.045(3) 0.037(2) 0.026(2) 0.022(2) 0.026(2)
S5 0.024(2) 0.071(3) 0.027(2) 0.026(2) 0.0114(17) 0.022(2)
S6 0.042(2) 0.031(2) 0.0209(19) 0.0087(18) 0.0072(18) 0.0181(19)
S7 0.0199(19) 0.024(2) 0.0239(19) 0.0100(16) 0.0128(16) 0.0118(16)
S8 0.028(2) 0.034(2) 0.030(2) 0.0161(18) 0.0195(17) 0.0193(18)
S9 0.025(2) 0.034(2) 0.036(2) 0.0214(19) 0.0155(17) 0.0119(18)
S10 0.091(4) 0.032(3) 0.044(3) 0.028(2) 0.044(3) 0.035(2)

loop_
_atom_type_symbol
_atom_type_description
_atom_type_scat_dispersion_real
_atom_type_scat_dispersion_imag
_atom_type_scat_source
C C 0.0033 0.0016 'International Tables Vol C Tables 4.2.6.8 and 6.1.1.4'
H H 0.0000 0.0000 'International Tables Vol C Tables 4.2.6.8 and 6.1.1.4'
Ag Ag -0.8971 1.1015 'International Tables Vol C Tables 4.2.6.8 and 6.1.1.4'
Cu Cu 0.3201 1.2651 'International Tables Vol C Tables 4.2.6.8 and 6.1.1.4'
F F 0.0171 0.0103 'International Tables Vol C Tables 4.2.6.8 and 6.1.1.4'
N N 0.0061 0.0033 'International Tables Vol C Tables 4.2.6.8 and 6.1.1.4'
P P 0.1023 0.0942 'International Tables Vol C Tables 4.2.6.8 and 6.1.1.4'
S S 0.1246 0.1234 'International Tables Vol C Tables 4.2.6.8 and 6.1.1.4'
O O 0.0106 0.0060 'International Tables Vol C Tables 4.2.6.8 and 6.1.1.4'

loop_
_geom_angle_atom_site_label_1
_geom_angle_atom_site_label_2
_geom_angle_atom_site_label_3
_geom_angle
_geom_angle_site_symmetry_1
_geom_angle_site_symmetry_3
_geom_angle_publ_flag
C4 C1 C2 111.4(15) . . ?
C4 C1 C3 108.8(17) . . ?
C2 C1 C3 111.0(17) . . ?
C4 C1 S4 108.0(11) . . ?
C2 C1 S4 111.3(11) . . ?
C3 C1 S4 106.1(11) . . ?
C7 C5 C6 113.3(16) . . ?
C7 C5 C8 110.6(15) . . ?
C6 C5 C8 110.2(15) . . ?
C7 C5 S1 107.8(13) . . ?
C6 C5 S1 105.9(11) . . ?
C8 C5 S1 108.8(12) . . ?
C10 C9 C11 113.7(17) . . ?
C10 C9 C12 108.5(16) . . ?
C11 C9 C12 111.8(18) . . ?
C10 C9 S3 108.9(14) . . ?
C11 C9 S3 107.4(13) . . ?
C12 C9 S3 106.1(13) . . ?
C15 C13 C16 110.4(13) . . ?
C15 C13 C14 110.9(14) . . ?
C16 C13 C14 110.4(13) . . ?
C15 C13 S5 110.6(10) . . ?
C16 C13 S5 108.6(11) . . ?
C14 C13 S5 105.8(10) . . ?
C20 C17 C19 112.0(13) . . ?
C20 C17 C18 110.4(15) . . ?
C19 C17 C18 108.9(14) . . ?
C20 C17 S9 108.0(11) . . ?
C19 C17 S9 108.3(11) . . ?
C18 C17 S9 109.0(10) . . ?
C24 C21 C23 110.4(14) . . ?
C24 C21 C22 110.5(15) . . ?
C23 C21 C22 109.7(16) . . ?
C24 C21 S10 108.8(11) . . ?
C23 C21 S10 108.7(11) . . ?
C22 C21 S10 108.7(13) . . ?
C28 C25 C27 110.0(13) . . ?
C28 C25 C26 111.1(12) . . ?
C27 C25 C26 111.9(13) . . ?
C28 C25 S7 106.6(9) . . ?
C27 C25 S7 108.5(10) . . ?
C26 C25 S7 108.6(10) . . ?
C32 C29 C31 109.7(16) . . ?
C32 C29 C30 112.6(14) . . ?
C31 C29 C30 111.3(15) . . ?
C32 C29 S6 108.5(12) . . ?
C31 C29 S6 109.2(10) . . ?
C30 C29 S6 105.4(11) . . ?
C35A C33 C36A 104(2) . . ?
C35A C33 C34A 103(2) . . ?
C36A C33 C34A 99.9(19) . . ?
C35 C33 C36 119(3) . . ?
C35 C33 C34 109(2) . . ?
C36 C33 C34 101(2) . . ?
C35A C33 S2 122.1(18) . . ?
C36A C33 S2 111.8(17) . . ?
C34A C33 S2 113.7(17) . . ?
C35 C33 S2 110.5(17) . . ?
C36 C33 S2 107.9(18) . . ?
C34 C33 S2 109.5(16) . . ?
N2 C37 C38 178(2) . . ?
N1 C39 C40 178(2) . . ?
S1 Ag1 S2 176.49(14) . . ?
S1 Ag1 Ag9A 91.0(8) . 2_666 ?
S2 Ag1 Ag9A 92.2(8) . 2_666 ?
S1 Ag1 Ag3 128.85(11) . . ?
S2 Ag1 Ag3 51.60(10) . . ?
Ag9A Ag1 Ag3 102.9(8) 2_666 . ?
S1 Ag1 Ag9 114.33(10) . 2_666 ?
S2 Ag1 Ag9 68.65(10) . 2_666 ?
Ag3 Ag1 Ag9 93.26(5) . 2_666 ?
S1 Ag1 Ag2 43.56(10) . . ?
S2 Ag1 Ag2 138.66(11) . . ?
Ag9A Ag1 Ag2 79.1(8) 2_666 . ?
Ag3 Ag1 Ag2 90.74(5) . . ?
Ag9 Ag1 Ag2 102.06(5) 2_666 . ?
S1 Ag2 S4 177.37(15) . . ?
S1 Ag2 A11A 88.58(13) . 2_666 ?
S4 Ag2 A11A 93.88(14) . 2_666 ?
S1 Ag2 Ag6 128.81(11) . . ?
S4 Ag2 Ag6 51.59(11) . . ?
A11A Ag2 Ag6 100.90(8) 2_666 . ?
S1 Ag2 Ag11 109.17(11) . 2_666 ?
S4 Ag2 Ag11 73.17(11) . 2_666 ?
Ag6 Ag2 Ag11 92.30(6) . 2_666 ?
S1 Ag2 Ag1 44.18(11) . . ?
S4 Ag2 Ag1 137.54(12) . . ?
A11A Ag2 Ag1 74.43(9) 2_666 . ?
Ag6 Ag2 Ag1 89.94(5) . . ?
Ag11 Ag2 Ag1 94.10(6) 2_666 . ?
S3 Ag3 S2 178.59(14) . . ?
S3 Ag3 Ag4A 91.0(9) . . ?
S2 Ag3 Ag4A 90.4(9) . . ?
S3 Ag3 Ag1 128.51(11) . . ?
S2 Ag3 Ag1 51.09(11) . . ?
Ag4A Ag3 Ag1 99.3(8) . . ?
S3 Ag3 Ag4 112.76(10) . . ?
S2 Ag3 Ag4 68.64(10) . . ?
Ag1 Ag3 Ag4 91.71(5) . . ?
S6 Ag4 S7 151.36(13) . . ?
S6 Ag4 S8 109.46(12) . 2_666 ?
S7 Ag4 S8 97.75(11) . 2_666 ?
S6 Ag4 Ag7 49.57(10) . . ?
S7 Ag4 Ag7 110.14(9) . . ?
S8 Ag4 Ag7 116.74(9) 2_666 . ?
S6 Ag4 Ag5 123.70(10) . . ?
S7 Ag4 Ag5 70.92(8) . . ?
S8 Ag4 Ag5 44.21(7) 2_666 . ?
Ag7 Ag4 Ag5 93.42(4) . . ?
S6 Ag4 Ag3 70.48(10) . . ?
S7 Ag4 Ag3 131.06(9) . . ?
S8 Ag4 Ag3 66.86(8) 2_666 . ?
Ag7 Ag4 Ag3 118.33(5) . . ?
Ag5 Ag4 Ag3 110.99(5) . . ?
S6 Ag4 Ag11 111.74(11) . . ?
S7 Ag4 Ag11 51.81(9) . . ?
S8 Ag4 Ag11 101.93(9) 2_666 . ?
Ag7 Ag4 Ag11 62.24(5) . . ?
Ag5 Ag4 Ag11 57.72(5) . . ?
Ag3 Ag4 Ag11 168.16(7) . . ?
S6 Ag4 Ag9 156.61(10) . 2_666 ?
S7 Ag4 Ag9 50.94(8) . 2_666 ?
S8 Ag4 Ag9 54.24(8) 2_666 2_666 ?
Ag7 Ag4 Ag9 149.24(5) . 2_666 ?
Ag5 Ag4 Ag9 59.08(3) . 2_666 ?
Ag3 Ag4 Ag9 86.72(5) . 2_666 ?
Ag11 Ag4 Ag9 89.52(5) . 2_666 ?
S6 Ag4A A10A 111.9(18) . 2_666 ?
S6 Ag4A S8 162(2) . 2_666 ?
A10A Ag4A S8 61.4(11) 2_666 2_666 ?
S6 Ag4A Ag3 84.0(12) . . ?
A10A Ag4A Ag3 103.2(15) 2_666 . ?
S8 Ag4A Ag3 81.4(12) 2_666 . ?
S6 Ag4A Ag7 52.2(9) . . ?
A10A Ag4A Ag7 99.9(14) 2_666 . ?
S8 Ag4A Ag7 142.9(16) 2_666 . ?
Ag3 Ag4A Ag7 135.6(14) . . ?
S6 Ag4A Ag5 148.9(17) . . ?
A10A Ag4A Ag5 68.5(10) 2_666 . ?
S8 Ag4A Ag5 47.7(7) 2_666 . ?
Ag3 Ag4A Ag5 126.9(14) . . ?
Ag7 Ag4A Ag5 96.8(11) . . ?
S8 Ag5 S8 180.00(17) 2_666 . ?
S8 Ag5 A10A 47.72(16) 2_666 2_666 ?
S8 Ag5 A10A 132.28(16) . 2_666 ?
S8 Ag5 A10A 132.28(16) 2_666 . ?
S8 Ag5 A10A 47.72(16) . . ?
A10A Ag5 A10A 180.0(4) 2_666 . ?
S8 Ag5 A11A 49.18(11) 2_666 2_666 ?
S8 Ag5 A11A 130.82(11) . 2_666 ?
A10A Ag5 A11A 81.68(15) 2_666 2_666 ?
A10A Ag5 A11A 98.32(15) . 2_666 ?
S8 Ag5 A11A 130.82(11) 2_666 . ?
S8 Ag5 A11A 49.18(11) . . ?
A10A Ag5 A11A 98.32(15) 2_666 . ?
A10A Ag5 A11A 81.68(15) . . ?
A11A Ag5 A11A 180.0 2_666 . ?
S8 Ag5 Ag4A 47.2(8) 2_666 . ?
S8 Ag5 Ag4A 132.8(8) . . ?
A10A Ag5 Ag4A 41.5(8) 2_666 . ?
A10A Ag5 Ag4A 138.5(8) . . ?
A11A Ag5 Ag4A 96.4(7) 2_666 . ?
A11A Ag5 Ag4A 83.6(8) . . ?
S8 Ag5 Ag4A 132.8(8) 2_666 2_666 ?
S8 Ag5 Ag4A 47.2(8) . 2_666 ?
A10A Ag5 Ag4A 138.5(8) 2_666 2_666 ?
A10A Ag5 Ag4A 41.5(8) . 2_666 ?
A11A Ag5 Ag4A 83.6(8) 2_666 2_666 ?
A11A Ag5 Ag4A 96.4(7) . 2_666 ?
Ag4A Ag5 Ag4A 180.0(15) . 2_666 ?
S8 Ag5 Ag9A 48.8(7) 2_666 2_666 ?
S8 Ag5 Ag9A 131.2(7) . 2_666 ?
A10A Ag5 Ag9A 96.4(7) 2_666 2_666 ?
A10A Ag5 Ag9A 83.6(7) . 2_666 ?
A11A Ag5 Ag9A 40.4(8) 2_666 2_666 ?
A11A Ag5 Ag9A 139.6(8) . 2_666 ?
Ag4A Ag5 Ag9A 83.1(10) . 2_666 ?
Ag4A Ag5 Ag9A 96.9(10) 2_666 2_666 ?
S8 Ag5 Ag9A 131.2(7) 2_666 . ?
S8 Ag5 Ag9A 48.8(7) . . ?
A10A Ag5 Ag9A 83.6(7) 2_666 . ?
A10A Ag5 Ag9A 96.4(7) . . ?
A11A Ag5 Ag9A 139.6(8) 2_666 . ?
A11A Ag5 Ag9A 40.4(8) . . ?
Ag4A Ag5 Ag9A 96.9(10) . . ?
Ag4A Ag5 Ag9A 83.1(10) 2_666 . ?
Ag9A Ag5 Ag9A 180.0(13) 2_666 . ?
S8 Ag5 Ag11 59.26(10) 2_666 2_666 ?
S8 Ag5 Ag11 120.74(10) . 2_666 ?
S8 Ag5 Ag11 120.74(10) 2_666 . ?
S8 Ag5 Ag11 59.26(10) . . ?
Ag11 Ag5 Ag11 180.0 2_666 . ?
S3 Ag6 S4 178.21(14) . . ?
S3 Ag6 A10A 89.8(2) . 2_666 ?
S4 Ag6 A10A 92.0(2) . 2_666 ?
S3 Ag6 Ag2 129.55(11) . . ?
S4 Ag6 Ag2 50.27(11) . . ?
A10A Ag6 Ag2 98.65(16) 2_666 . ?
S3 Ag6 Ag10 110.73(11) . 2_666 ?
S4 Ag6 Ag10 71.03(10) . 2_666 ?
Ag2 Ag6 Ag10 89.71(5) . 2_666 ?
S6 Ag7 S10 163.97(16) . . ?
S6 Ag7 Ag4A 45.1(7) . . ?
S10 Ag7 Ag4A 127.0(8) . . ?
S6 Ag7 Ag4 53.34(10) . . ?
S10 Ag7 Ag4 113.37(13) . . ?
S6 Ag7 A11A 126.75(13) . . ?
S10 Ag7 A11A 44.98(13) . . ?
Ag4A Ag7 A11A 82.6(7) . . ?
S6 Ag7 Ag8 98.73(10) . . ?
S10 Ag7 Ag8 92.79(11) . . ?
Ag4A Ag7 Ag8 81.2(8) . . ?
Ag4 Ag7 Ag8 102.09(5) . . ?
A11A Ag7 Ag8 78.57(8) . . ?
S6 Ag7 Ag11 113.88(11) . . ?
S10 Ag7 Ag11 53.20(13) . . ?
Ag4 Ag7 Ag11 60.61(5) . . ?
Ag8 Ag7 Ag11 97.04(6) . . ?
S9 Ag8 S5 166.53(15) . . ?
S9 Ag8 Ag9A 45.1(7) . . ?
S5 Ag8 Ag9A 128.2(7) . . ?
S9 Ag8 A10A 128.69(18) . 2_666 ?
S5 Ag8 A10A 44.43(16) . 2_666 ?
Ag9A Ag8 A10A 84.2(7) . 2_666 ?
S9 Ag8 Ag9 53.69(10) . . ?
S5 Ag8 Ag9 115.00(12) . . ?
S9 Ag8 Ag7 96.97(10) . . ?
S5 Ag8 Ag7 92.94(10) . . ?
Ag9A Ag8 Ag7 81.9(8) . . ?
A10A Ag8 Ag7 80.0(2) 2_666 . ?
Ag9 Ag8 Ag7 103.62(5) . . ?
S9 Ag8 Ag10 116.39(11) . 2_666 ?
S5 Ag8 Ag10 52.56(11) . 2_666 ?
Ag9 Ag8 Ag10 62.75(4) . 2_666 ?
Ag7 Ag8 Ag10 99.57(5) . 2_666 ?
S9 Ag9 S7 149.15(12) . 2_666 ?
S9 Ag9 S8 110.79(12) . . ?
S7 Ag9 S8 97.19(11) 2_666 . ?
S9 Ag9 Ag8 49.39(9) . . ?
S7 Ag9 Ag8 106.47(9) 2_666 . ?
S8 Ag9 Ag8 117.30(9) . . ?
S9 Ag9 Ag1 73.08(9) . 2_666 ?
S7 Ag9 Ag1 132.39(9) 2_666 2_666 ?
S8 Ag9 Ag1 66.95(8) . 2_666 ?
Ag8 Ag9 Ag1 120.83(5) . 2_666 ?
S9 Ag9 Ag5 121.73(9) . . ?
S7 Ag9 Ag5 70.49(8) 2_666 . ?
S8 Ag9 Ag5 44.13(7) . . ?
Ag8 Ag9 Ag5 91.46(4) . . ?
Ag1 Ag9 Ag5 110.91(4) 2_666 . ?
S9 Ag9 Ag10 109.47(10) . 2_666 ?
S7 Ag9 Ag10 50.09(8) 2_666 2_666 ?
S8 Ag9 Ag10 101.45(9) . 2_666 ?
Ag8 Ag9 Ag10 60.11(4) . 2_666 ?
Ag1 Ag9 Ag10 167.83(6) 2_666 2_666 ?
Ag5 Ag9 Ag10 57.33(4) . 2_666 ?
S9 Ag9 Ag4 160.36(10) . 2_666 ?
S7 Ag9 Ag4 50.25(8) 2_666 2_666 ?
S8 Ag9 Ag4 54.29(8) . 2_666 ?
Ag8 Ag9 Ag4 145.59(5) . 2_666 ?
Ag1 Ag9 Ag4 88.28(5) 2_666 2_666 ?
Ag5 Ag9 Ag4 58.84(3) . 2_666 ?
Ag10 Ag9 Ag4 87.50(5) 2_666 2_666 ?
A11A Ag9A S9 111.8(18) . . ?
A11A Ag9A S8 62.9(10) . . ?
S9 Ag9A S8 162.9(19) . . ?
A11A Ag9A Ag1 102.8(14) . 2_666 ?
S9 Ag9A Ag1 86.6(12) . 2_666 ?
S8 Ag9A Ag1 79.3(11) . 2_666 ?
A11A Ag9A Ag8 101.5(14) . . ?
S9 Ag9A Ag8 52.9(8) . . ?
S8 Ag9A Ag8 142.4(15) . . ?
Ag1 Ag9A Ag8 138.3(14) 2_666 . ?
A11A Ag9A Ag5 69.0(10) . . ?
S9 Ag9A Ag5 148.4(16) . . ?
S8 Ag9A Ag5 47.5(7) . . ?
Ag1 Ag9A Ag5 124.7(13) 2_666 . ?
Ag8 Ag9A Ag5 95.6(10) . . ?
S7 Ag10 S5 144.37(13) . 2_666 ?
S7 Ag10 S8 101.45(12) . . ?
S5 Ag10 S8 111.35(14) 2_666 . ?
S7 Ag10 Ag5 72.34(8) . . ?
S5 Ag10 Ag5 122.44(11) 2_666 . ?
S8 Ag10 Ag5 45.56(8) . . ?
S7 Ag10 Ag11 53.04(10) . . ?
S5 Ag10 Ag11 162.10(12) 2_666 . ?
S8 Ag10 Ag11 55.56(10) . . ?
Ag5 Ag10 Ag11 59.34(5) . . ?
S7 Ag10 Ag6 133.55(11) . 2_666 ?
S5 Ag10 Ag6 72.82(10) 2_666 2_666 ?
S8 Ag10 Ag6 70.74(9) . 2_666 ?
Ag5 Ag10 Ag6 116.23(6) . 2_666 ?
Ag11 Ag10 Ag6 90.34(6) . 2_666 ?
S7 Ag10 Ag8 104.52(10) . 2_666 ?
S5 Ag10 Ag8 48.24(10) 2_666 2_666 ?
S8 Ag10 Ag8 116.96(11) . 2_666 ?
Ag5 Ag10 Ag8 91.16(5) . 2_666 ?
Ag11 Ag10 Ag8 145.86(7) . 2_666 ?
Ag6 Ag10 Ag8 120.06(6) 2_666 2_666 ?
S7 Ag10 Ag9 51.01(9) . 2_666 ?
S5 Ag10 Ag9 105.11(11) 2_666 2_666 ?
S8 Ag10 Ag9 105.37(9) . 2_666 ?
Ag5 Ag10 Ag9 59.83(3) . 2_666 ?
Ag11 Ag10 Ag9 91.03(6) . 2_666 ?
Ag6 Ag10 Ag9 174.01(8) 2_666 2_666 ?
Ag8 Ag10 Ag9 57.13(4) 2_666 2_666 ?
Ag4A A10A S5 108.2(12) 2_666 2_666 ?
Ag4A A10A S8 61.4(11) 2_666 . ?
S5 A10A S8 161.6(5) 2_666 . ?
Ag4A A10A Ag6 102.9(11) 2_666 2_666 ?
S5 A10A Ag6 85.2(2) 2_666 2_666 ?
S8 A10A Ag6 82.8(2) . 2_666 ?
Ag4A A10A Ag5 70.0(11) 2_666 . ?
S5 A10A Ag5 146.2(3) 2_666 . ?
S8 A10A Ag5 48.17(15) . . ?
Ag6 A10A Ag5 128.6(2) 2_666 . ?
Ag4A A10A Ag8 98.8(11) 2_666 2_666 ?
S5 A10A Ag8 51.66(17) 2_666 2_666 ?
S8 A10A Ag8 141.0(3) . 2_666 ?
Ag6 A10A Ag8 136.1(2) 2_666 2_666 ?
Ag5 A10A Ag8 94.63(18) . 2_666 ?
S7 Ag11 S10 143.27(15) . . ?
S7 Ag11 S8 100.22(13) . . ?
S10 Ag11 S8 114.09(15) . . ?
S7 Ag11 Ag5 72.55(9) . . ?
S10 Ag11 Ag5 123.10(13) . . ?
S8 Ag11 Ag5 45.70(8) . . ?
S7 Ag11 Ag10 52.49(9) . . ?
S10 Ag11 Ag10 163.34(13) . . ?
S8 Ag11 Ag10 54.73(9) . . ?
Ag5 Ag11 Ag10 60.15(5) . . ?
S7 Ag11 Ag2 130.31(12) . 2_666 ?
S10 Ag11 Ag2 76.34(11) . 2_666 ?
S8 Ag11 Ag2 70.11(9) . 2_666 ?
Ag5 Ag11 Ag2 115.77(8) . 2_666 ?
Ag10 Ag11 Ag2 87.62(6) . 2_666 ?
S7 Ag11 Ag4 51.52(9) . . ?
S10 Ag11 Ag4 103.76(11) . . ?
S8 Ag11 Ag4 106.54(10) . . ?
Ag5 Ag11 Ag4 60.84(4) . . ?
Ag10 Ag11 Ag4 91.94(7) . . ?
Ag2 Ag11 Ag4 176.13(10) 2_666 . ?
S7 Ag11 Ag7 105.09(10) . . ?
S10 Ag11 Ag7 46.97(10) . . ?
S8 Ag11 Ag7 119.32(12) . . ?
Ag5 Ag11 Ag7 92.19(6) . . ?
Ag10 Ag11 Ag7 147.18(8) . . ?
Ag2 Ag11 Ag7 122.42(8) 2_666 . ?
Ag4 Ag11 Ag7 57.16(5) . . ?
Ag9A A11A S10 107.0(10) . . ?
Ag9A A11A S8 63.1(10) . . ?
S10 A11A S8 163.6(3) . . ?
Ag9A A11A Ag2 103.7(10) . 2_666 ?
S10 A11A Ag2 89.10(15) . 2_666 ?
S8 A11A Ag2 81.27(13) . 2_666 ?
Ag9A A11A Ag5 70.6(10) . . ?
S10 A11A Ag5 144.09(17) . . ?
S8 A11A Ag5 47.95(11) . . ?
Ag2 A11A Ag5 126.70(11) 2_666 . ?
Ag9A A11A Ag7 98.1(10) . . ?
S10 A11A Ag7 49.63(12) . . ?
S8 A11A Ag7 141.01(15) . . ?
Ag2 A11A Ag7 137.69(11) 2_666 . ?
Ag5 A11A Ag7 94.61(9) . . ?
N2 Cu1 S6 119.8(4) . . ?
N2 Cu1 S5 117.4(4) . . ?
S6 Cu1 S5 101.97(14) . . ?
N2 Cu1 S3 113.4(4) . . ?
S6 Cu1 S3 99.97(15) . . ?
S5 Cu1 S3 101.42(16) . . ?
N1 Cu2 S10 125.6(5) . . ?
N1 Cu2 S9 121.8(5) . . ?
S10 Cu2 S9 98.75(15) . . ?
N1 Cu2 S1 103.4(5) . 2_666 ?
S10 Cu2 S1 103.46(17) . 2_666 ?
S9 Cu2 S1 99.87(15) . 2_666 ?
C39 N1 Cu2 168.2(16) . . ?
C37 N2 Cu1 175.5(15) . . ?
F5 P1 F3 92.7(19) . . ?
F5 P1 F4 93.5(19) . . ?
F3 P1 F4 89.9(19) . . ?
F1A P1 F4A 92.9(13) . . ?
F1A P1 F3A 176.8(14) . . ?
F4A P1 F3A 90.2(13) . . ?
F1A P1 F5A 88.9(12) . . ?
F4A P1 F5A 91.6(13) . . ?
F3A P1 F5A 90.7(12) . . ?
F1A P1 F2A 87.4(13) . . ?
F4A P1 F2A 177.3(13) . . ?
F3A P1 F2A 89.4(13) . . ?
F5A P1 F2A 91.1(12) . . ?
F5 P1 F2 90.0(19) . . ?
F3 P1 F2 92(2) . . ?
F4 P1 F2 176(2) . . ?
F5 P1 F1 92.9(19) . . ?
F3 P1 F1 174(2) . . ?
F4 P1 F1 89.1(19) . . ?
F2 P1 F1 88.3(19) . . ?
F1A P1 F6A 92.2(12) . . ?
F4A P1 F6A 90.2(13) . . ?
F3A P1 F6A 88.1(12) . . ?
F5A P1 F6A 177.9(14) . . ?
F2A P1 F6A 87.2(12) . . ?
F5 P1 F6 177(2) . . ?
F3 P1 F6 86.8(18) . . ?
F4 P1 F6 89.7(19) . . ?
F2 P1 F6 86.8(18) . . ?
F1 P1 F6 87.6(19) . . ?
F9 P2 F10 177.5(16) . . ?
F9 P2 F8 89.8(13) . . ?
F10 P2 F8 87.7(14) . . ?
F9 P2 F7 90.5(14) . . ?
F10 P2 F7 92.0(13) . . ?
F8 P2 F7 175.8(17) . . ?
F9 P2 F11 84.1(13) . . ?
F10 P2 F11 96.4(14) . . ?
F8 P2 F11 93.6(16) . . ?
F7 P2 F11 90.6(13) . . ?
F9 P2 F12 94.8(14) . . ?
F10 P2 F12 84.6(13) . . ?
F8 P2 F12 85.7(13) . . ?
F7 P2 F12 90.1(15) . . ?
F11 P2 F12 178.8(15) . . ?
C5 S1 Ag2 109.7(6) . . ?
C5 S1 Ag1 111.9(5) . . ?
Ag2 S1 Ag1 92.26(15) . . ?
C5 S1 Cu2 128.4(6) . 2_666 ?
Ag2 S1 Cu2 105.54(15) . 2_666 ?
Ag1 S1 Cu2 102.97(15) . 2_666 ?
C33 S2 Ag1 108.7(6) . . ?
C33 S2 Ag3 108.9(5) . . ?
Ag1 S2 Ag3 77.31(12) . . ?
C9 S3 Ag6 112.5(7) . . ?
C9 S3 Ag3 114.0(7) . . ?
Ag6 S3 Ag3 92.27(14) . . ?
C9 S3 Cu1 125.6(7) . . ?
Ag6 S3 Cu1 104.27(15) . . ?
Ag3 S3 Cu1 102.73(15) . . ?
C1 S4 Ag2 109.4(5) . . ?
C1 S4 Ag6 108.9(5) . . ?
Ag2 S4 Ag6 78.14(13) . . ?
C13 S5 A10A 135.2(6) . 2_666 ?
C13 S5 Cu1 114.0(5) . . ?
A10A S5 Cu1 96.8(3) 2_666 . ?
C13 S5 Ag8 106.8(5) . . ?
A10A S5 Ag8 83.9(2) 2_666 . ?
Cu1 S5 Ag8 118.01(19) . . ?
C13 S5 Ag10 110.4(5) . 2_666 ?
Cu1 S5 Ag10 122.98(17) . 2_666 ?
Ag8 S5 Ag10 79.19(12) . 2_666 ?
C29 S6 Ag4A 143.9(12) . . ?
C29 S6 Cu1 111.1(5) . . ?
Ag4A S6 Cu1 95.9(11) . . ?
C29 S6 Ag7 106.3(5) . . ?
Ag4A S6 Ag7 82.7(10) . . ?
Cu1 S6 Ag7 113.63(17) . . ?
C29 S6 Ag4 116.2(5) . . ?
Cu1 S6 Ag4 125.77(17) . . ?
Ag7 S6 Ag4 77.09(11) . . ?
C25 S7 Ag10 120.4(4) . . ?
C25 S7 Ag4 115.5(4) . . ?
Ag10 S7 Ag4 124.15(13) . . ?
C25 S7 Ag11 121.8(5) . . ?
Ag10 S7 Ag11 74.47(11) . . ?
Ag4 S7 Ag11 76.67(11) . . ?
C25 S7 Ag9 114.7(5) . 2_666 ?
Ag10 S7 Ag9 78.90(11) . 2_666 ?
Ag4 S7 Ag9 78.82(10) . 2_666 ?
Ag11 S7 Ag9 123.47(14) . 2_666 ?
A10A S8 Ag4A 57.2(11) . 2_666 ?
A10A S8 Ag5 84.1(2) . . ?
Ag4A S8 Ag5 85.1(10) 2_666 . ?
A10A S8 A11A 120.5(3) . . ?
Ag4A S8 A11A 168.0(10) 2_666 . ?
Ag5 S8 A11A 82.87(15) . . ?
A10A S8 Ag9A 167.3(10) . . ?
Ag4A S8 Ag9A 125.2(15) 2_666 . ?
Ag5 S8 Ag9A 83.8(9) . . ?
A11A S8 Ag9A 54.1(10) . . ?
Ag5 S8 Ag10 76.36(10) . . ?
Ag5 S8 Ag11 75.04(11) . . ?
Ag10 S8 Ag11 69.71(11) . . ?
Ag5 S8 Ag9 76.76(10) . . ?
Ag10 S8 Ag9 153.06(15) . . ?
Ag11 S8 Ag9 101.42(13) . . ?
Ag5 S8 Ag4 76.49(11) . 2_666 ?
Ag10 S8 Ag4 103.78(13) . 2_666 ?
Ag11 S8 Ag4 151.53(15) . 2_666 ?
Ag9 S8 Ag4 71.47(9) . 2_666 ?
C17 S9 Ag9A 144.4(12) . . ?
C17 S9 Cu2 109.0(5) . . ?
Ag9A S9 Cu2 95.9(11) . . ?
C17 S9 Ag8 106.7(5) . . ?
Ag9A S9 Ag8 82.0(10) . . ?
Cu2 S9 Ag8 117.88(16) . . ?
C17 S9 Ag9 116.3(5) . . ?
Cu2 S9 Ag9 125.25(16) . . ?
Ag8 S9 Ag9 76.92(11) . . ?
C21 S10 A11A 130.6(6) . . ?
C21 S10 Cu2 115.7(5) . . ?
A11A S10 Cu2 95.2(2) . . ?
C21 S10 Ag7 106.3(5) . . ?
A11A S10 Ag7 85.39(16) . . ?
Cu2 S10 Ag7 121.9(2) . . ?
C21 S10 Ag11 107.2(5) . . ?
Cu2 S10 Ag11 120.12(19) . . ?
Ag7 S10 Ag11 79.82(13) . . ?

loop_
_geom_bond_atom_site_label_1
_geom_bond_atom_site_label_2
_geom_bond_distance
_geom_bond_site_symmetry_2
_geom_bond_publ_flag
C1 C4 1.47(2) . ?
C1 C2 1.50(2) . ?
C1 C3 1.53(2) . ?
C1 S4 1.861(14) . ?
C5 C7 1.49(2) . ?
C5 C6 1.53(2) . ?
C5 C8 1.52(2) . ?
C5 S1 1.875(16) . ?
C9 C10 1.49(3) . ?
C9 C11 1.51(3) . ?
C9 C12 1.53(3) . ?
C9 S3 1.873(18) . ?
C13 C15 1.49(2) . ?
C13 C16 1.53(2) . ?
C13 C14 1.53(2) . ?
C13 S5 1.854(14) . ?
C17 C20 1.49(2) . ?
C17 C19 1.53(2) . ?
C17 C18 1.52(2) . ?
C17 S9 1.867(14) . ?
C21 C24 1.49(2) . ?
C21 C23 1.51(2) . ?
C21 C22 1.52(2) . ?
C21 S10 1.846(15) . ?
C25 C28 1.51(2) . ?
C25 C27 1.52(2) . ?
C25 C26 1.53(2) . ?
C25 S7 1.877(14) . ?
C29 C32 1.49(3) . ?
C29 C31 1.50(2) . ?
C29 C30 1.52(2) . ?
C29 S6 1.910(15) . ?
C33 C35A 1.468(18) . ?
C33 C36A 1.498(18) . ?
C33 C34A 1.498(18) . ?
C33 C35 1.524(19) . ?
C33 C36 1.531(19) . ?
C33 C34 1.543(19) . ?
C33 S2 1.802(16) . ?
C37 N2 1.16(2) . ?
C37 C38 1.45(3) . ?
C39 N1 1.10(2) . ?
C39 C40 1.51(3) . ?
C110 O2 1.454(17) . ?
Ag1 S1 2.352(4) . ?
Ag1 S2 2.370(4) . ?
Ag1 Ag9A 2.74(4) 2_666 ?
Ag1 Ag3 2.9709(19) . ?
Ag1 Ag9 3.0651(17) 2_666 ?
Ag1 Ag2 3.3716(18) . ?
Ag2 S1 2.325(4) . ?
Ag2 S4 2.329(4) . ?
Ag2 A11A 2.861(3) 2_666 ?
Ag2 Ag6 2.9634(19) . ?
Ag2 Ag11 3.154(2) 2_666 ?
Ag3 S3 2.368(4) . ?
Ag3 S2 2.387(4) . ?
Ag3 Ag4A 2.76(4) . ?
Ag3 Ag4 3.1492(18) . ?
Ag4 S6 2.506(4) . ?
Ag4 S7 2.540(4) . ?
Ag4 S8 2.776(4) 2_666 ?
Ag4 Ag7 3.0446(19) . ?
Ag4 Ag5 3.1392(13) . ?
Ag4 Ag11 3.157(2) . ?
Ag4 Ag9 3.2413(18) 2_666 ?
Ag4A S6 2.13(4) . ?
Ag4A A10A 2.14(4) 2_666 ?
Ag4A S8 2.24(4) 2_666 ?
Ag4A Ag7 2.99(4) . ?
Ag4A Ag5 3.03(4) . ?
Ag5 S8 2.251(4) 2_666 ?
Ag5 S8 2.251(4) . ?
Ag5 A10A 3.006(6) 2_666 ?
Ag5 A10A 3.006(6) . ?
Ag5 A11A 3.008(3) 2_666 ?
Ag5 A11A 3.008(3) . ?
Ag5 Ag4A 3.03(4) 2_666 ?
Ag5 Ag9A 3.04(4) 2_666 ?
Ag5 Ag9A 3.04(4) . ?
Ag5 Ag11 3.039(2) 2_666 ?
Ag5 Ag11 3.039(2) . ?
Ag6 S3 2.357(4) . ?
Ag6 S4 2.373(4) . ?
Ag6 A10A 2.848(6) 2_666 ?
Ag6 Ag10 3.148(2) 2_666 ?
Ag7 S6 2.378(4) . ?
Ag7 S10 2.382(4) . ?
Ag7 A11A 3.116(3) . ?
Ag7 Ag8 3.1211(16) . ?
Ag7 Ag11 3.207(3) . ?
Ag8 S9 2.385(4) . ?
Ag8 S5 2.399(4) . ?
Ag8 Ag9A 2.96(4) . ?
Ag8 A10A 3.041(6) 2_666 ?
Ag8 Ag9 3.0600(17) . ?
Ag8 Ag10 3.159(2) 2_666 ?
Ag9 S9 2.531(4) . ?
Ag9 S7 2.565(4) 2_666 ?
Ag9 S8 2.774(4) . ?
Ag9 Ag1 3.0650(17) 2_666 ?
Ag9 Ag10 3.239(2) 2_666 ?
Ag9 Ag4 3.2413(18) 2_666 ?
Ag9A A11A 2.09(4) . ?
Ag9A S9 2.12(4) . ?
Ag9A S8 2.30(4) . ?
Ag9A Ag1 2.74(4) 2_666 ?
Ag10 S7 2.532(4) . ?
Ag10 S5 2.553(5) 2_666 ?
Ag10 S8 2.677(4) . ?
Ag10 Ag11 3.075(3) . ?
Ag10 Ag6 3.148(2) 2_666 ?
Ag10 Ag8 3.159(2) 2_666 ?
Ag10 Ag9 3.239(2) 2_666 ?
A10A Ag4A 2.14(4) 2_666 ?
A10A S5 2.141(7) 2_666 ?
A10A S8 2.235(7) . ?
A10A Ag6 2.848(6) 2_666 ?
A10A Ag8 3.041(6) 2_666 ?
Ag11 S7 2.550(4) . ?
Ag11 S10 2.609(5) . ?
Ag11 S8 2.704(4) . ?
Ag11 Ag2 3.154(2) 2_666 ?
A11A S10 2.210(5) . ?
A11A S8 2.295(5) . ?
A11A Ag2 2.861(3) 2_666 ?
Cu1 N2 1.930(15) . ?
Cu1 S6 2.311(4) . ?
Cu1 S5 2.330(4) . ?
Cu1 S3 2.374(4) . ?
Cu2 N1 1.930(16) . ?
Cu2 S10 2.310(5) . ?
Cu2 S9 2.336(4) . ?
Cu2 S1 2.426(4) 2_666 ?
F7 P2 1.584(16) . ?
F8 P2 1.552(16) . ?
F9 P2 1.547(16) . ?
F10 P2 1.563(16) . ?
F11 P2 1.586(16) . ?
F12 P2 1.586(16) . ?
P1 F5 1.532(17) . ?
P1 F3 1.514(17) . ?
P1 F1A 1.506(15) . ?
P1 F4 1.513(17) . ?
P1 F4A 1.508(15) . ?
P1 F3A 1.537(15) . ?
P1 F5A 1.546(14) . ?
P1 F2A 1.545(15) . ?
P1 F2 1.521(17) . ?
P1 F1 1.524(17) . ?
P1 F6A 1.575(14) . ?
P1 F6 1.567(17) . ?
S1 Cu2 2.426(4) 2_666 ?
S5 A10A 2.141(7) 2_666 ?
S5 Ag10 2.553(4) 2_666 ?
S7 Ag9 2.565(4) 2_666 ?
S8 Ag4A 2.24(4) 2_666 ?
S8 Ag4 2.776(4) 2_666 ?
